data_7024708
loop_
_publ_author_name
'Ritch, Jamie S.'
'Chivers, Tristram'

_publ_section_title
;
 Thallium(I) complexes of dichalcogenido imidodiphosphinates
 {Tl[(EP(i)Pr(2))(2)N]}(n) (E = Te, Se, S): Synthesis, NMR spectra and a
 structural comparison.
;
_journal_issue 7
_journal_name_full 'Dalton transactions (Cambridge, England : 2003)'
_journal_page_first 1745
_journal_page_last 1750
_journal_paper_doi 10.1039/b920388e
_journal_volume 39
_journal_year 2010
_chemical_formula_moiety 'C12 H28 N P2 Se2 Tl'
_chemical_formula_sum 'C12 H28 N P2 Se2 Tl'
_chemical_formula_weight 610.58
_chemical_name_systematic
;
?
;
_space_group_IT_number 2
_symmetry_cell_setting triclinic
_symmetry_space_group_name_Hall '-P 1'
_symmetry_space_group_name_H-M 'P -1'
_atom_sites_solution_hydrogens geom
_atom_sites_solution_primary direct
_atom_sites_solution_secondary difmap
_audit_creation_method SHELXL-97
_cell_angle_alpha 80.12(3)
_cell_angle_beta 81.47(3)
_cell_angle_gamma 84.22(3)
_cell_formula_units_Z 4
_cell_length_a 9.2446(18)
_cell_length_b 14.268(3)
_cell_length_c 14.924(3)
_cell_measurement_reflns_used 30976
_cell_measurement_temperature 173(2)
_cell_measurement_theta_max 25.03
_cell_measurement_theta_min 2.57
_cell_volume 1912.1(7)
_computing_cell_refinement 'Nonius DENZO'
_computing_data_collection 'Nonius COLLECT'
_computing_data_reduction 'Nonius DENZO'
_computing_molecular_graphics 'Bruker SHELXTL'
_computing_publication_material 'Bruker SHELXTL'
_computing_structure_refinement 'SHELXL-97 (Sheldrick, 1997)'
_computing_structure_solution 'SHELXS-97 (Sheldrick, 1990)'
_diffrn_ambient_temperature 173(2)
_diffrn_measured_fraction_theta_full 0.994
_diffrn_measured_fraction_theta_max 0.994
_diffrn_measurement_device_type 'Nonius KappaCCD'
_diffrn_measurement_method 'phi\omega scans'
_diffrn_radiation_monochromator graphite
_diffrn_radiation_source 'fine-focus sealed tube'
_diffrn_radiation_type MoK\a
_diffrn_radiation_wavelength 0.71073
_diffrn_reflns_av_R_equivalents 0.0314
_diffrn_reflns_av_sigmaI/netI 0.0372
_diffrn_reflns_limit_h_max 11
_diffrn_reflns_limit_h_min -11
_diffrn_reflns_limit_k_max 16
_diffrn_reflns_limit_k_min -16
_diffrn_reflns_limit_l_max 17
_diffrn_reflns_limit_l_min -17
_diffrn_reflns_number 30976
_diffrn_reflns_theta_full 25.03
_diffrn_reflns_theta_max 25.03
_diffrn_reflns_theta_min 2.57
_exptl_absorpt_coefficient_mu 12.408
_exptl_absorpt_correction_T_max 0.6367
_exptl_absorpt_correction_T_min 0.3175
_exptl_absorpt_correction_type integration
_exptl_absorpt_process_details 'HKL Scalepack (Otwinowski & Minor 1997)'
_exptl_crystal_colour colourless
_exptl_crystal_density_diffrn 2.121
_exptl_crystal_density_method 'not measured'
_exptl_crystal_description rod
_exptl_crystal_F_000 1144
_exptl_crystal_size_max 0.12
_exptl_crystal_size_mid 0.04
_exptl_crystal_size_min 0.04
_refine_diff_density_max 1.848
_refine_diff_density_min -1.971
_refine_diff_density_rms 0.172
_refine_ls_extinction_method none
_refine_ls_goodness_of_fit_ref 1.084
_refine_ls_hydrogen_treatment constr
_refine_ls_matrix_type full
_refine_ls_number_parameters 341
_refine_ls_number_reflns 6702
_refine_ls_number_restraints 0
_refine_ls_restrained_S_all 1.084
_refine_ls_R_factor_all 0.0485
_refine_ls_R_factor_gt 0.0372
_refine_ls_shift/su_max 0.001
_refine_ls_shift/su_mean 0.000
_refine_ls_structure_factor_coef Fsqd
_refine_ls_weighting_details 'calc w=1/[\s^2^(Fo^2^)+(0.0330P)^2^+15.1774P] where P=(Fo^2^+2Fc^2^)/3'
_refine_ls_weighting_scheme calc
_refine_ls_wR_factor_gt 0.0854
_refine_ls_wR_factor_ref 0.0925
_reflns_number_gt 5734
_reflns_number_total 6702
_reflns_threshold_expression >2sigma(I)
_cod_data_source_file b920388e.txt
_cod_data_source_block compound3b
_cod_depositor_comments
;
The following automatic conversions were performed:

'_symmetry_cell_setting' value 'Triclinic' changed to 'triclinic'
according to /home/saulius/struct/CIF-dictionaries/cif_core.dic
dictionary named 'cif_core.dic' version 2.4.2 from 2011-04-26.

Automatic conversion script
Id: cif_fix_values 1891 2012-01-12 08:04:46Z andrius 
;
_cod_original_sg_symbol_H-M P-1
_cod_database_code 7024708

loop_
_symmetry_equiv_pos_as_xyz
'x, y, z'
'-x, -y, -z'

loop_
_atom_site_label
_atom_site_type_symbol
_atom_site_fract_x
_atom_site_fract_y
_atom_site_fract_z
_atom_site_U_iso_or_equiv
_atom_site_adp_type
_atom_site_occupancy
_atom_site_symmetry_multiplicity
_atom_site_calc_flag
_atom_site_refinement_flags
Tl2 Tl 0.47433(3) 0.92514(2) 0.11722(2) 0.03104(10) Uani 1 1 d .
Tl1 Tl 0.01362(4) 0.90110(2) 0.11304(2) 0.04243(11) Uani 1 1 d .
Se4 Se 0.76037(8) 0.90189(5) -0.03263(5) 0.02382(16) Uani 1 1 d .
Se3 Se 0.33098(8) 0.87177(5) -0.05677(6) 0.02805(18) Uani 1 1 d .
Se1 Se -0.25587(8) 0.80412(6) 0.21792(5) 0.03139(19) Uani 1 1 d .
Se2 Se 0.17521(9) 0.81711(6) 0.27608(6) 0.03392(19) Uani 1 1 d .
P2 P 0.0550(2) 0.72212(13) 0.38404(13) 0.0217(4) Uani 1 1 d .
P3 P 0.4544(2) 0.74008(12) -0.08677(13) 0.0223(4) Uani 1 1 d .
P4 P 0.7705(2) 0.78879(12) -0.11512(13) 0.0211(4) Uani 1 1 d .
P1 P -0.2632(2) 0.77721(13) 0.36577(13) 0.0220(4) Uani 1 1 d .
N1 N -0.1175(6) 0.7378(4) 0.4091(4) 0.0267(14) Uani 1 1 d .
N2 N 0.6262(7) 0.7380(4) -0.1182(4) 0.0267(14) Uani 1 1 d .
C8 C -0.4002(8) 0.6905(5) 0.4109(5) 0.0280(17) Uani 1 1 d .
H2A H -0.4930 0.7144 0.3847 0.034 Uiso 1 1 calc R
C20 C 0.8432(8) 0.8356(5) -0.2333(5) 0.0274(16) Uani 1 1 d .
H14A H 0.8503 0.7822 -0.2696 0.033 Uiso 1 1 calc R
C17 C 0.4212(8) 0.6458(5) 0.0132(5) 0.0283(17) Uani 1 1 d .
H20A H 0.4869 0.5884 -0.0002 0.034 Uiso 1 1 calc R
C21 C 0.9973(9) 0.8689(6) -0.2416(6) 0.040(2) Uani 1 1 d .
H15A H 1.0260 0.9007 -0.3045 0.060 Uiso 1 1 calc R
H15B H 1.0667 0.8136 -0.2270 0.060 Uiso 1 1 calc R
H15C H 0.9980 0.9136 -0.1987 0.060 Uiso 1 1 calc R
C18 C 0.4653(9) 0.6748(6) 0.0985(6) 0.0345(18) Uani 1 1 d .
H21A H 0.4818 0.6177 0.1438 0.052 Uiso 1 1 calc R
H21B H 0.3868 0.7175 0.1249 0.052 Uiso 1 1 calc R
H21C H 0.5557 0.7079 0.0817 0.052 Uiso 1 1 calc R
C23 C 0.9099(8) 0.6958(5) -0.0769(5) 0.0265(16) Uani 1 1 d .
H17A H 1.0006 0.7278 -0.0753 0.032 Uiso 1 1 calc R
C11 C -0.3355(8) 0.8853(5) 0.4132(6) 0.0282(17) Uani 1 1 d .
H5A H -0.3360 0.8704 0.4812 0.034 Uiso 1 1 calc R
C14 C 0.3771(8) 0.7008(6) -0.1799(6) 0.0312(18) Uani 1 1 d .
H23A H 0.2693 0.6973 -0.1604 0.037 Uiso 1 1 calc R
C24 C 0.8622(9) 0.6448(5) 0.0203(6) 0.0347(19) Uani 1 1 d .
H18A H 0.9433 0.6011 0.0415 0.052 Uiso 1 1 calc R
H18B H 0.7775 0.6087 0.0202 0.052 Uiso 1 1 calc R
H18C H 0.8352 0.6921 0.0616 0.052 Uiso 1 1 calc R
C16 C 0.2650(9) 0.6160(6) 0.0312(7) 0.043(2) Uani 1 1 d .
H19A H 0.2559 0.5640 0.0835 0.064 Uiso 1 1 calc R
H19B H 0.2413 0.5941 -0.0233 0.064 Uiso 1 1 calc R
H19C H 0.1971 0.6705 0.0450 0.064 Uiso 1 1 calc R
C5 C 0.1005(9) 0.5992(5) 0.3619(6) 0.0341(19) Uani 1 1 d .
H8A H 0.0444 0.5567 0.4126 0.041 Uiso 1 1 calc R
C15 C 0.3974(10) 0.7739(7) -0.2674(6) 0.041(2) Uani 1 1 d .
H22A H 0.3423 0.7572 -0.3129 0.061 Uiso 1 1 calc R
H22B H 0.5018 0.7739 -0.2919 0.061 Uiso 1 1 calc R
H22C H 0.3612 0.8374 -0.2535 0.061 Uiso 1 1 calc R
C22 C 0.9497(10) 0.6238(5) -0.1428(6) 0.038(2) Uani 1 1 d .
H16A H 1.0192 0.5731 -0.1176 0.057 Uiso 1 1 calc R
H16B H 0.9948 0.6559 -0.2023 0.057 Uiso 1 1 calc R
H16C H 0.8609 0.5959 -0.1510 0.057 Uiso 1 1 calc R
C19 C 0.7397(10) 0.9146(6) -0.2757(6) 0.040(2) Uani 1 1 d .
H13A H 0.7695 0.9281 -0.3422 0.060 Uiso 1 1 calc R
H13B H 0.7433 0.9723 -0.2490 0.060 Uiso 1 1 calc R
H13C H 0.6394 0.8944 -0.2634 0.060 Uiso 1 1 calc R
C12 C -0.4929(9) 0.9189(6) 0.3955(7) 0.041(2) Uani 1 1 d .
H6A H -0.5230 0.9783 0.4201 0.062 Uiso 1 1 calc R
H6B H -0.5588 0.8699 0.4258 0.062 Uiso 1 1 calc R
H6C H -0.4975 0.9300 0.3293 0.062 Uiso 1 1 calc R
C9 C -0.3467(10) 0.5937(6) 0.3797(7) 0.045(2) Uani 1 1 d .
H1A H -0.4191 0.5472 0.4053 0.067 Uiso 1 1 calc R
H1B H -0.2525 0.5710 0.4015 0.067 Uiso 1 1 calc R
H1C H -0.3345 0.6016 0.3125 0.067 Uiso 1 1 calc R
C10 C -0.2330(10) 0.9650(6) 0.3767(8) 0.047(2) Uani 1 1 d .
H4A H -0.2670 1.0206 0.4069 0.070 Uiso 1 1 calc R
H4B H -0.2330 0.9830 0.3103 0.070 Uiso 1 1 calc R
H4C H -0.1333 0.9426 0.3895 0.070 Uiso 1 1 calc R
C2 C 0.1311(9) 0.7290(6) 0.4895(5) 0.0315(18) Uani 1 1 d .
H11A H 0.2399 0.7156 0.4772 0.038 Uiso 1 1 calc R
C6 C 0.2629(10) 0.5661(7) 0.3619(7) 0.048(2) Uani 1 1 d .
H7A H 0.2811 0.5025 0.3443 0.071 Uiso 1 1 calc R
H7B H 0.2895 0.5637 0.4235 0.071 Uiso 1 1 calc R
H7C H 0.3223 0.6110 0.3180 0.071 Uiso 1 1 calc R
C4 C 0.0488(11) 0.5867(7) 0.2726(7) 0.047(2) Uani 1 1 d .
H9A H 0.0512 0.5185 0.2693 0.071 Uiso 1 1 calc R
H9B H 0.1136 0.6179 0.2204 0.071 Uiso 1 1 calc R
H9C H -0.0518 0.6155 0.2706 0.071 Uiso 1 1 calc R
C7 C -0.4339(11) 0.6770(7) 0.5151(7) 0.050(2) Uani 1 1 d .
H3A H -0.4990 0.6252 0.5364 0.074 Uiso 1 1 calc R
H3B H -0.4820 0.7362 0.5340 0.074 Uiso 1 1 calc R
H3C H -0.3423 0.6608 0.5420 0.074 Uiso 1 1 calc R
C13 C 0.4419(11) 0.6007(7) -0.1967(7) 0.048(2) Uani 1 1 d .
H24A H 0.3923 0.5802 -0.2428 0.072 Uiso 1 1 calc R
H24B H 0.4278 0.5557 -0.1392 0.072 Uiso 1 1 calc R
H24C H 0.5470 0.6026 -0.2188 0.072 Uiso 1 1 calc R
C3 C 0.1015(11) 0.8284(7) 0.5137(7) 0.051(2) Uani 1 1 d .
H12A H 0.1475 0.8318 0.5680 0.077 Uiso 1 1 calc R
H12B H -0.0046 0.8433 0.5267 0.077 Uiso 1 1 calc R
H12C H 0.1424 0.8746 0.4621 0.077 Uiso 1 1 calc R
C1 C 0.0728(10) 0.6539(7) 0.5699(6) 0.046(2) Uani 1 1 d .
H10A H 0.1219 0.6562 0.6232 0.069 Uiso 1 1 calc R
H10B H 0.0924 0.5903 0.5522 0.069 Uiso 1 1 calc R
H10C H -0.0332 0.6673 0.5855 0.069 Uiso 1 1 calc R

loop_
_atom_site_aniso_label
_atom_site_aniso_U_11
_atom_site_aniso_U_22
_atom_site_aniso_U_33
_atom_site_aniso_U_23
_atom_site_aniso_U_13
_atom_site_aniso_U_12
Tl2 0.03245(18) 0.03013(16) 0.02885(18) -0.00364(12) -0.00236(13) 0.00134(12)
Tl1 0.0505(2) 0.0443(2) 0.0343(2) 0.00303(15) -0.01037(16) -0.02116(16)
Se4 0.0252(4) 0.0212(3) 0.0260(4) -0.0066(3) -0.0034(3) -0.0019(3)
Se3 0.0267(4) 0.0234(4) 0.0344(4) -0.0080(3) -0.0035(3) 0.0012(3)
Se1 0.0273(4) 0.0437(5) 0.0224(4) -0.0019(3) -0.0047(3) -0.0027(3)
Se2 0.0288(4) 0.0353(4) 0.0342(5) 0.0041(3) 0.0003(3) -0.0096(3)
P2 0.0205(9) 0.0230(9) 0.0216(10) -0.0021(7) -0.0035(8) -0.0028(7)
P3 0.0220(9) 0.0199(9) 0.0254(10) -0.0064(7) -0.0005(8) -0.0030(7)
P4 0.0226(9) 0.0172(8) 0.0227(10) -0.0044(7) 0.0006(8) 0.0001(7)
P1 0.0205(9) 0.0232(9) 0.0214(10) -0.0019(7) 0.0007(8) -0.0049(7)
N1 0.018(3) 0.037(4) 0.023(3) -0.002(3) 0.000(3) -0.002(3)
N2 0.023(3) 0.022(3) 0.035(4) -0.011(3) 0.000(3) -0.001(2)
C8 0.023(4) 0.027(4) 0.034(5) 0.001(3) -0.005(3) -0.009(3)
C20 0.033(4) 0.025(4) 0.023(4) -0.005(3) 0.003(3) -0.004(3)
C17 0.034(4) 0.015(3) 0.033(4) 0.001(3) 0.002(3) -0.005(3)
C21 0.041(5) 0.040(5) 0.036(5) -0.006(4) 0.006(4) -0.008(4)
C18 0.034(5) 0.037(4) 0.028(4) -0.003(3) 0.008(4) -0.002(3)
C23 0.024(4) 0.020(4) 0.033(4) 0.002(3) -0.004(3) -0.001(3)
C11 0.031(4) 0.026(4) 0.030(4) -0.009(3) -0.005(3) -0.003(3)
C14 0.023(4) 0.038(4) 0.035(5) -0.010(4) -0.003(3) -0.006(3)
C24 0.043(5) 0.025(4) 0.034(5) 0.001(3) -0.007(4) 0.007(3)
C16 0.039(5) 0.044(5) 0.045(6) -0.006(4) 0.007(4) -0.020(4)
C5 0.039(5) 0.020(4) 0.040(5) -0.003(3) 0.002(4) -0.002(3)
C15 0.036(5) 0.055(6) 0.035(5) -0.015(4) -0.004(4) -0.010(4)
C22 0.045(5) 0.023(4) 0.044(5) -0.007(4) -0.006(4) 0.010(3)
C19 0.048(5) 0.042(5) 0.027(5) 0.001(4) -0.002(4) -0.001(4)
C12 0.034(5) 0.045(5) 0.049(6) -0.015(4) -0.013(4) 0.003(4)
C9 0.035(5) 0.031(4) 0.070(7) -0.005(4) -0.007(5) -0.014(4)
C10 0.044(5) 0.018(4) 0.078(7) -0.006(4) -0.009(5) -0.006(4)
C2 0.027(4) 0.042(5) 0.027(4) -0.006(3) -0.006(3) -0.006(3)
C6 0.046(6) 0.045(5) 0.050(6) -0.010(4) -0.006(5) 0.011(4)
C4 0.048(6) 0.046(5) 0.054(6) -0.028(5) -0.001(5) -0.004(4)
C7 0.047(6) 0.052(6) 0.043(6) 0.010(4) 0.009(4) -0.021(4)
C13 0.054(6) 0.043(5) 0.055(6) -0.025(5) -0.013(5) -0.002(4)
C3 0.055(6) 0.057(6) 0.051(6) -0.024(5) -0.015(5) -0.010(5)
C1 0.045(5) 0.065(6) 0.024(5) 0.007(4) -0.004(4) -0.007(5)

loop_
_atom_type_symbol
_atom_type_description
_atom_type_scat_dispersion_real
_atom_type_scat_dispersion_imag
_atom_type_scat_source
C C 0.0033 0.0016 'International Tables Vol C Tables 4.2.6.8 and 6.1.1.4'
H H 0.0000 0.0000 'International Tables Vol C Tables 4.2.6.8 and 6.1.1.4'
N N 0.0061 0.0033 'International Tables Vol C Tables 4.2.6.8 and 6.1.1.4'
P P 0.1023 0.0942 'International Tables Vol C Tables 4.2.6.8 and 6.1.1.4'
Se Se -0.0929 2.2259 'International Tables Vol C Tables 4.2.6.8 and 6.1.1.4'
Tl Tl -2.8358 9.6688 'International Tables Vol C Tables 4.2.6.8 and 6.1.1.4'

loop_
_geom_angle_atom_site_label_1
_geom_angle_atom_site_label_2
_geom_angle_atom_site_label_3
_geom_angle
_geom_angle_site_symmetry_1
_geom_angle_site_symmetry_3
Se4 Tl2 Se1 70.17(3) . 1_655
Se4 Tl2 Se3 77.82(3) . .
Se1 Tl2 Se3 126.86(3) 1_655 .
Se4 Tl2 Se4 109.89(3) . 2_675
Se1 Tl2 Se4 164.03(2) 1_655 2_675
Se3 Tl2 Se4 67.25(3) . 2_675
Se4 Tl2 Se3 66.32(3) . 2_675
Se1 Tl2 Se3 91.87(3) 1_655 2_675
Se3 Tl2 Se3 112.76(3) . 2_675
Se4 Tl2 Se3 74.25(3) 2_675 2_675
Se4 Tl2 Se2 149.20(2) . .
Se1 Tl2 Se2 96.79(3) 1_655 .
Se3 Tl2 Se2 89.64(3) . .
Se4 Tl2 Se2 90.26(3) 2_675 .
Se3 Tl2 Se2 143.81(3) 2_675 .
Se4 Tl2 Tl2 56.15(3) . 2_675
Se1 Tl2 Tl2 123.93(3) 1_655 2_675
Se3 Tl2 Tl2 58.50(2) . 2_675
Se4 Tl2 Tl2 53.75(3) 2_675 2_675
Se3 Tl2 Tl2 54.25(3) 2_675 2_675
Se2 Tl2 Tl2 137.79(3) . 2_675
Se4 Tl2 Tl1 132.58(2) . .
Se1 Tl2 Tl1 137.76(2) 1_655 .
Se3 Tl2 Tl1 54.77(3) . .
Se4 Tl2 Tl1 54.41(3) 2_675 .
Se3 Tl2 Tl1 128.38(3) 2_675 .
Se2 Tl2 Tl1 44.04(2) . .
Tl2 Tl2 Tl1 93.80(3) 2_675 .
Se4 Tl2 Tl1 31.931(18) . 2_675
Se1 Tl2 Tl1 79.33(3) 1_655 2_675
Se3 Tl2 Tl1 95.08(3) . 2_675
Se4 Tl2 Tl1 92.77(3) 2_675 2_675
Se3 Tl2 Tl1 34.39(2) 2_675 2_675
Se2 Tl2 Tl1 175.102(16) . 2_675
Tl2 Tl2 Tl1 46.76(2) 2_675 2_675
Tl1 Tl2 Tl1 140.560(18) . 2_675
Se4 Tl2 Se2 61.72(2) . 1_655
Se1 Tl2 Se2 20.245(18) 1_655 1_655
Se3 Tl2 Se2 133.87(3) . 1_655
Se4 Tl2 Se2 145.18(2) 2_675 1_655
Se3 Tl2 Se2 71.65(3) 2_675 1_655
Se2 Tl2 Se2 113.57(3) . 1_655
Tl2 Tl2 Se2 108.59(3) 2_675 1_655
Tl1 Tl2 Se2 157.004(14) . 1_655
Tl1 Tl2 Se2 62.03(2) 2_675 1_655
Se2 Tl1 Se1 87.63(3) . .
Se2 Tl1 Se4 154.15(2) . 1_455
Se1 Tl1 Se4 70.37(3) . 1_455
Se2 Tl1 Se4 95.68(3) . 2_675
Se1 Tl1 Se4 155.06(3) . 2_675
Se4 Tl1 Se4 110.01(3) 1_455 2_675
Se2 Tl1 Se3 94.44(3) . .
Se1 Tl1 Se3 143.36(3) . .
Se4 Tl1 Se3 95.45(3) 1_455 .
Se4 Tl1 Se3 61.18(3) 2_675 .
Se2 Tl1 Tl1 148.45(2) . 2_575
Se1 Tl1 Tl1 121.70(3) . 2_575
Se4 Tl1 Tl1 57.13(3) 1_455 2_575
Se4 Tl1 Tl1 52.88(3) 2_675 2_575
Se3 Tl1 Tl1 69.49(3) . 2_575
Se2 Tl1 Tl2 56.22(3) . .
Se1 Tl1 Tl2 143.52(2) . .
Se4 Tl1 Tl2 142.40(2) 1_455 .
Se4 Tl1 Tl2 48.62(3) 2_675 .
Se3 Tl1 Tl2 48.37(2) . .
Tl1 Tl1 Tl2 94.67(3) 2_575 .
Se2 Tl1 Se3 136.16(3) . 2_575
Se1 Tl1 Se3 79.63(3) . 2_575
Se4 Tl1 Se3 54.64(3) 1_455 2_575
Se4 Tl1 Se3 80.96(2) 2_675 2_575
Se3 Tl1 Se3 120.33(3) . 2_575
Tl1 Tl1 Se3 50.84(3) 2_575 2_575
Tl2 Tl1 Se3 128.68(2) . 2_575
P4 Se4 Tl2 117.77(6) . .
P3 Se3 Tl2 104.34(6) . .
P3 Se3 Tl1 128.35(6) . .
Tl2 Se3 Tl1 76.86(3) . .
P1 Se1 Tl1 115.00(6) . .
P1 Se1 Tl2 121.99(6) . 1_455
Tl1 Se1 Tl2 102.53(3) . 1_455
P2 Se2 Tl1 115.78(6) . .
P2 Se2 Tl2 161.77(6) . .
Tl1 Se2 Tl2 79.73(3) . .
N1 P2 C5 108.4(4) . .
N1 P2 C2 105.5(4) . .
C5 P2 C2 106.0(4) . .
N1 P2 Se2 121.5(3) . .
C5 P2 Se2 108.5(3) . .
C2 P2 Se2 105.8(3) . .
N2 P3 C17 107.7(4) . .
N2 P3 C14 105.4(3) . .
C17 P3 C14 105.5(4) . .
N2 P3 Se3 120.3(2) . .
C17 P3 Se3 109.0(3) . .
C14 P3 Se3 107.9(3) . .
N2 P4 C20 107.6(4) . .
N2 P4 C23 107.6(3) . .
C20 P4 C23 104.5(4) . .
N2 P4 Se4 119.8(2) . .
C20 P4 Se4 108.3(2) . .
C23 P4 Se4 108.0(3) . .
N1 P1 C11 107.6(3) . .
N1 P1 C8 107.2(3) . .
C11 P1 C8 105.0(4) . .
N1 P1 Se1 119.2(2) . .
C11 P1 Se1 109.8(3) . .
C8 P1 Se1 107.1(3) . .
P2 N1 P1 142.6(4) . .
P3 N2 P4 144.1(4) . .
C7 C8 C9 109.8(7) . .
C7 C8 P1 112.4(6) . .
C9 C8 P1 109.8(5) . .
C19 C20 C21 110.8(7) . .
C19 C20 P4 111.4(5) . .
C21 C20 P4 112.7(6) . .
C16 C17 C18 111.0(7) . .
C16 C17 P3 113.6(6) . .
C18 C17 P3 110.7(5) . .
C22 C23 C24 110.4(6) . .
C22 C23 P4 112.3(6) . .
C24 C23 P4 111.5(5) . .
C10 C11 C12 110.6(7) . .
C10 C11 P1 109.9(6) . .
C12 C11 P1 113.7(5) . .
C15 C14 C13 111.5(7) . .
C15 C14 P3 110.6(5) . .
C13 C14 P3 111.9(6) . .
C4 C5 C6 110.8(7) . .
C4 C5 P2 110.5(6) . .
C6 C5 P2 113.7(6) . .
C3 C2 C1 111.1(8) . .
C3 C2 P2 110.6(6) . .
C1 C2 P2 111.9(6) . .

loop_
_geom_bond_atom_site_label_1
_geom_bond_atom_site_label_2
_geom_bond_distance
_geom_bond_site_symmetry_2
Tl2 Se4 3.2290(13) .
Tl2 Se1 3.2888(14) 1_655
Tl2 Se3 3.3138(12) .
Tl2 Se4 3.3254(14) 2_675
Tl2 Se3 3.4816(13) 2_675
Tl2 Se2 3.6472(16) .
Tl2 Tl2 3.7652(14) 2_675
Tl2 Tl1 4.3176(10) .
Tl1 Se2 3.0505(13) .
Tl1 Se1 3.0603(13) .
Tl1 Se4 3.4212(12) 1_455
Tl1 Se4 3.6039(14) 2_675
Tl1 Se3 3.6215(15) .
Tl1 Tl1 4.0317(15) 2_575
Tl1 Se3 4.3748(17) 2_575
Se4 P4 2.1783(19) .
Se3 P3 2.177(2) .
Se1 P1 2.166(2) .
Se1 Tl2 3.2888(14) 1_455
Se2 P2 2.166(2) .
P2 N1 1.585(6) .
P2 C5 1.836(7) .
P2 C2 1.837(8) .
P3 N2 1.586(6) .
P3 C17 1.841(7) .
P3 C14 1.843(8) .
P4 N2 1.591(6) .
P4 C20 1.828(8) .
P4 C23 1.834(7) .
P1 N1 1.591(6) .
P1 C11 1.831(7) .
P1 C8 1.835(7) .
C8 C7 1.523(12) .
C8 C9 1.543(11) .
C20 C19 1.519(11) .
C20 C21 1.527(11) .
C17 C16 1.519(11) .
C17 C18 1.525(11) .
C23 C22 1.524(11) .
C23 C24 1.530(11) .
C11 C10 1.531(11) .
C11 C12 1.532(11) .
C14 C15 1.525(12) .
C14 C13 1.539(12) .
C5 C4 1.526(12) .
C5 C6 1.528(12) .
C2 C3 1.512(12) .
C2 C1 1.538(11) .
